data_6000380
loop_
_publ_author_name
'Chippindale, A. M.'
'Cowley, A. R.'
'Peacock, K. J.'

_publ_section_title
;
 Synthesis and characterisation of [TH] [ZnGaP2O8] (T = CN3H5 and C4NH9);
 two microporous zinc-gallium phosphates with the gismondine structure
;
_journal_name_full 'Microporous and Mesoporous Materials'
_journal_page_first 133
_journal_page_last 141
_journal_paper_doi 10.1016/S1387-1811(98)00159-0
_journal_volume 24
_journal_year 1998
_chemical_formula_sum 'C4 H10 Ga N O8 P2 Zn'
_space_group_name_H-M_alt 'F d d d'
_cell_angle_alpha 90.000
_cell_angle_beta 90.000
_cell_angle_gamma 90.000
_cell_length_a 9.9930
_cell_length_b 14.5250
_cell_length_c 15.0280
_cell_volume 2181.29
_cod_database_code 6000380

loop_
_atom_site_label
_atom_site_fract_x
_atom_site_fract_y
_atom_site_fract_z
? ? ? ?
